data_4111953
loop_
_publ_author_name
'Lara Morello'
'Peihua Yu'
'Christopher D. Carmichael'
'Brian O. Patrick'
'Michael D. Fryzuk'

_publ_section_title
;
 Formation of Phosphorus-Nitrogen Bonds by Reduction of a Titanium
 Phosphine Complex under Molecular Nitrogen
;
_journal_name_full 'Journal of the American Chemical Society'
_journal_page_first 12796
_journal_page_last 12797
_journal_paper_doi 10.1021/ja054467r
_journal_volume 127
_journal_year 2005
_chemical_formula_moiety 'C56 H78 N6 O2 P2 Si4 Zr2 '
_chemical_formula_sum 'C56 H78 N6 O2 P2 Si4 Zr2'
_chemical_formula_weight 1224.00
_space_group_IT_number 15
_symmetry_cell_setting monoclinic
_symmetry_Int_Tables_number 15
_symmetry_space_group_name_Hall '-C 2yc'
_symmetry_space_group_name_H-M 'C 1 2/c 1'
_audit_creation_date 2005-06-28
_audit_creation_method 'by teXsan v1.8'
_cell_angle_alpha 90
_cell_angle_beta 94.362(3)
_cell_angle_gamma 90
_cell_formula_units_Z 4
_cell_length_a 25.214(1)
_cell_length_b 11.4673(4)
_cell_length_c 21.2735(9)
_cell_measurement_reflns_used 16280
_cell_measurement_temperature 173.2
_cell_measurement_theta_max 30.03
_cell_measurement_theta_min 1.95
_cell_volume 6133.1(4)
_computing_cell_refinement 'd*TREK (MSC, 1996-1998)'
_computing_data_collection 'd*TREK (MSC, 1996-1998)'
_computing_data_reduction 'd*TREK (MSC, 1996-1998)'
_computing_publication_material 'teXsan (MSC, 1992-1997)'
_computing_structure_refinement 'teXsan (MSC, 1992-1997)'
_computing_structure_solution
;
SIR97 (Altomare, et. al. 1998)
;
_diffrn_ambient_temperature 173.2
_diffrn_detector_area_resol_mean 11.76
_diffrn_measured_fraction_theta_full 0.802
_diffrn_measured_fraction_theta_max 0.802
_diffrn_measurement_device_type 'Rigaku/ADSC CCD'
_diffrn_measurement_method 'area detector'
_diffrn_orient_matrix_UB_11 0.00000
_diffrn_orient_matrix_UB_12 0.00000
_diffrn_orient_matrix_UB_13 0.00000
_diffrn_orient_matrix_UB_21 0.00000
_diffrn_orient_matrix_UB_22 0.00000
_diffrn_orient_matrix_UB_23 0.00000
_diffrn_orient_matrix_UB_31 0.00000
_diffrn_orient_matrix_UB_32 0.00000
_diffrn_orient_matrix_UB_33 0.00000
_diffrn_radiation_detector CCD
_diffrn_radiation_monochromator graphite
_diffrn_radiation_source 'X-ray tube'
_diffrn_radiation_type 'Mo K\a'
_diffrn_radiation_wavelength 0.7107
_diffrn_reflns_av_R_equivalents 0.04726
_diffrn_reflns_av_sigmaI/netI 0.090
_diffrn_reflns_limit_h_max 23
_diffrn_reflns_limit_h_min -34
_diffrn_reflns_limit_k_max 12
_diffrn_reflns_limit_k_min -14
_diffrn_reflns_limit_l_max 25
_diffrn_reflns_limit_l_min -24
_diffrn_reflns_number 26425
_diffrn_reflns_reduction_process 'Lp corrections applied'
_diffrn_reflns_theta_full 30.03
_diffrn_reflns_theta_max 30.03
_diffrn_reflns_theta_min 1.95
_diffrn_standards_decay_% 0.00
_diffrn_standards_interval_count 0
_diffrn_standards_number 0
_exptl_absorpt_coefficient_mu 0.513
_exptl_absorpt_correction_T_max 1.000
_exptl_absorpt_correction_T_min 0.761
_exptl_absorpt_correction_type multi-scan
_exptl_crystal_colour red
_exptl_crystal_density_diffrn 1.325
_exptl_crystal_description chip
_exptl_crystal_F_000 2552.00
_exptl_crystal_size_max 0.40
_exptl_crystal_size_mid 0.40
_exptl_crystal_size_min 0.20
_refine_diff_density_max 0.77
_refine_diff_density_min -1.05
_refine_ls_extinction_method none
_refine_ls_goodness_of_fit_all 1.063
_refine_ls_goodness_of_fit_ref 1.063
_refine_ls_hydrogen_treatment constr
_refine_ls_matrix_type full
_refine_ls_number_constraints 36
_refine_ls_number_parameters 343
_refine_ls_number_reflns 7196
_refine_ls_number_restraints 0
_refine_ls_R_factor_all 0.0538
_refine_ls_R_factor_gt 0.030
_refine_ls_shift/su_max 0.0310
_refine_ls_shift/su_mean 0.0090
_refine_ls_structure_factor_coef Fsqd
_refine_ls_weighting_details 'w = 1/[\s^2^(Fo^2^)]'
_refine_ls_weighting_scheme sigma
_refine_ls_wR_factor_all 0.0847
_refine_ls_wR_factor_ref 0.0847
_reflns_number_gt 5333
_reflns_number_total 7196
_reflns_threshold_expression I>3.00\s(I)
_cod_data_source_file ja054467rsi20050706_115835.cif
_cod_data_source_block mf447/[NPN]ZrN2
_cod_original_sg_symbol_H-M 'C 2/c '
_cod_original_formula_sum 'C56 H78 N6 O2 P2 Si4 Zr2 '
_cod_database_code 4111953

loop_
_symmetry_equiv_pos_as_xyz
'x, y, z'
'-x, y, -z+1/2'
'x+1/2, y+1/2, z'
'-x+1/2, y+1/2, -z+1/2'
'-x, -y, -z'
'x, -y, z-1/2'
'-x+1/2, -y+1/2, -z'
'x+1/2, -y+1/2, z-1/2'

loop_
_atom_site_label
_atom_site_fract_x
_atom_site_fract_y
_atom_site_fract_z
_atom_site_U_iso_or_equiv
_atom_site_occupancy
_atom_site_adp_type
_atom_site_calc_flag
Zr(1) 0.823366(6) 0.21394(2) 0.017575(8) 0.01518(4) 1.000 Uani d
P(1) 0.81987(2) 0.02652(5) 0.09150(2) 0.0199(1) 1.000 Uani d
Si(1) 0.85220(2) -0.07234(5) -0.02963(3) 0.0295(2) 1.000 Uani d
Si(2) 0.90933(2) 0.17508(6) 0.15293(3) 0.0257(1) 1.000 Uani d
O(1) 0.87281(5) 0.3510(1) -0.03147(7) 0.0238(4) 1.000 Uani d
N(1) 0.85756(6) 0.0771(2) -0.03748(8) 0.0223(4) 1.000 Uani d
N(2) 0.87037(6) 0.2699(1) 0.10531(8) 0.0208(4) 1.000 Uani d
N(3) 0.74358(6) 0.2013(1) 0.02179(8) 0.0206(4) 1.000 Uani d
C(1) 0.81141(8) -0.0991(2) 0.0401(1) 0.0280(6) 1.000 Uani d
C(2) 0.88675(8) 0.0217(2) 0.1309(1) 0.0286(6) 1.000 Uani d
C(3) 0.8188(1) -0.1416(3) -0.1012(1) 0.0560(9) 1.000 Uani d
C(4) 0.9175(1) -0.1496(2) -0.0140(2) 0.0547(9) 1.000 Uani d
C(5) 0.98123(9) 0.1793(3) 0.1370(2) 0.0528(8) 1.000 Uani d
C(6) 0.9014(1) 0.1962(3) 0.2387(1) 0.0508(8) 1.000 Uani d
C(7) 0.88223(8) 0.1100(2) -0.0931(1) 0.0249(5) 1.000 Uani d
C(8) 0.8524(1) 0.1447(3) -0.1477(1) 0.0431(7) 1.000 Uani d
C(9) 0.8765(1) 0.1747(3) -0.2018(1) 0.062(1) 1.000 Uani d
C(10) 0.9307(1) 0.1711(3) -0.2032(1) 0.0575(9) 1.000 Uani d
C(11) 0.9613(1) 0.1378(3) -0.1500(1) 0.0488(8) 1.000 Uani d
C(12) 0.93740(9) 0.1067(2) -0.0953(1) 0.0357(6) 1.000 Uani d
C(13) 0.77598(8) 0.0093(2) 0.1545(1) 0.0233(5) 1.000 Uani d
C(14) 0.75473(9) -0.0981(2) 0.1690(1) 0.0336(6) 1.000 Uani d
C(15) 0.7199(1) -0.1076(2) 0.2159(1) 0.0437(7) 1.000 Uani d
C(16) 0.7066(1) -0.0109(3) 0.2499(1) 0.0426(7) 1.000 Uani d
C(17) 0.7283(1) 0.0961(2) 0.2366(1) 0.0395(7) 1.000 Uani d
C(18) 0.76208(9) 0.1072(2) 0.1884(1) 0.0298(6) 1.000 Uani d
C(19) 0.87342(8) 0.3900(2) 0.11591(9) 0.0225(5) 1.000 Uani d
C(20) 0.91667(9) 0.4466(2) 0.1489(1) 0.0368(6) 1.000 Uani d
C(21) 0.9186(1) 0.5668(2) 0.1564(1) 0.0458(8) 1.000 Uani d
C(22) 0.8781(1) 0.6365(2) 0.1307(1) 0.0445(8) 1.000 Uani d
C(23) 0.8351(1) 0.5835(2) 0.0979(1) 0.0378(7) 1.000 Uani d
C(24) 0.83175(8) 0.4636(2) 0.0915(1) 0.0263(5) 1.000 Uani d
C(25) 0.92952(8) 0.3731(2) -0.0202(1) 0.0342(6) 1.000 Uani d
C(26A) 0.9388(2) 0.4887(5) -0.0513(3) 0.069(2) 0.667 Uani d
C(27A) 0.8955(3) 0.4932(8) -0.1053(3) 0.068(2) 0.667 Uani d
C(28) 0.84999(9) 0.4363(2) -0.0765(1) 0.0384(7) 1.000 Uani d
C(26B) 0.9436(4) 0.4372(9) -0.0763(5) 0.051(3) 0.333 Uani d
C(27B) 0.8955(6) 0.515(1) -0.0841(7) 0.068(4) 0.333 Uani d
H(1B) 0.8240 -0.1696 0.0627 0.034 1.000 Uiso c
H(1A) 0.7738 -0.1084 0.0257 0.034 1.000 Uiso c
H(2A) 0.9113 -0.0126 0.1025 0.034 1.000 Uiso c
H(2B) 0.8865 -0.0259 0.1692 0.034 1.000 Uiso c
H(3A) 0.7856 -0.1000 -0.1134 0.067 1.000 Uiso c
H(3B) 0.8108 -0.2232 -0.0922 0.067 1.000 Uiso c
H(3C) 0.8423 -0.1379 -0.1358 0.067 1.000 Uiso c
H(4C) 0.9400 -0.1060 0.0174 0.066 1.000 Uiso c
H(4A) 0.9354 -0.1549 -0.0532 0.066 1.000 Uiso c
H(4B) 0.9113 -0.2283 0.0019 0.066 1.000 Uiso c
H(5B) 0.9998 0.1136 0.1583 0.063 1.000 Uiso c
H(5C) 0.9970 0.2527 0.1530 0.063 1.000 Uiso c
H(5A) 0.9845 0.1739 0.0915 0.063 1.000 Uiso c
H(6A) 0.9096 0.2773 0.2503 0.061 1.000 Uiso c
H(6B) 0.9258 0.1441 0.2633 0.061 1.000 Uiso c
H(6C) 0.8647 0.1783 0.2476 0.061 1.000 Uiso c
H(8) 0.8136 0.1481 -0.1479 0.052 1.000 Uiso c
H(9) 0.8545 0.1987 -0.2396 0.074 1.000 Uiso c
H(10) 0.9475 0.1921 -0.2417 0.069 1.000 Uiso c
H(11) 1.0001 0.1359 -0.1505 0.059 1.000 Uiso c
H(12) 0.9597 0.0822 -0.0579 0.043 1.000 Uiso c
H(14) 0.7645 -0.1678 0.1459 0.040 1.000 Uiso c
H(15) 0.7045 -0.1837 0.2251 0.053 1.000 Uiso c
H(16) 0.6820 -0.0180 0.2832 0.051 1.000 Uiso c
H(17) 0.7199 0.1647 0.2614 0.047 1.000 Uiso c
H(18) 0.7761 0.1839 0.1781 0.036 1.000 Uiso c
H(20) 0.9464 0.3995 0.1671 0.044 1.000 Uiso c
H(21) 0.9491 0.6025 0.1804 0.055 1.000 Uiso c
H(22) 0.8796 0.7215 0.1356 0.053 1.000 Uiso c
H(23) 0.8063 0.6321 0.0786 0.045 1.000 Uiso c
H(24) 0.7999 0.4290 0.0696 0.032 1.000 Uiso c
H(25B) 0.9398 0.3760 0.0247 0.050 1.000 Uiso c
H(25A) 0.9499 0.3126 -0.0391 0.050 1.000 Uiso c
H(26A) 0.9738 0.4937 -0.0663 0.050 0.667 Uiso d
H(26C) 0.9570 0.3927 -0.1106 0.050 0.333 Uiso d
H(26D) 0.9686 0.5002 -0.0643 0.050 0.333 Uiso d
H(26B) 0.9339 0.5523 -0.0222 0.050 0.667 Uiso d
H(27B) 0.9065 0.4482 -0.1403 0.050 0.667 Uiso d
H(27A) 0.8875 0.5722 -0.1193 0.050 0.667 Uiso d
H(27C) 0.9025 0.5084 -0.1281 0.050 0.333 Uiso d
H(27D) 0.8832 0.5939 -0.0763 0.050 0.333 Uiso d
H(28A) 0.8298 0.4944 -0.0553 0.050 1.000 Uiso c
H(28B) 0.8265 0.3984 -0.1085 0.050 1.000 Uiso c

loop_
_atom_site_aniso_label
_atom_site_aniso_U_11
_atom_site_aniso_U_22
_atom_site_aniso_U_33
_atom_site_aniso_U_12
_atom_site_aniso_U_13
_atom_site_aniso_U_23
Zr(1) 0.01314(8) 0.01687(9) 0.01557(9) 0.00020(6) 0.00138(6) -0.00002(7)
P(1) 0.0210(2) 0.0177(3) 0.0211(3) 0.0019(2) 0.0023(2) 0.0014(2)
Si(1) 0.0342(3) 0.0226(3) 0.0336(3) 0.0003(2) 0.0132(2) -0.0074(3)
Si(2) 0.0208(3) 0.0293(3) 0.0259(3) 0.0044(2) -0.0061(2) -0.0017(3)
O(1) 0.0194(6) 0.0278(8) 0.0243(7) -0.0047(5) 0.0023(5) 0.0029(6)
N(1) 0.0209(8) 0.0246(9) 0.0222(9) 0.0030(6) 0.0058(6) -0.0026(7)
N(2) 0.0190(7) 0.0215(9) 0.0213(9) -0.0002(6) -0.0017(6) -0.0023(7)
N(3) 0.0171(7) 0.0223(9) 0.0224(8) -0.0014(6) 0.0020(6) 0.0087(7)
C(1) 0.033(1) 0.019(1) 0.033(1) -0.0011(8) 0.0060(9) -0.0022(9)
C(2) 0.025(1) 0.024(1) 0.036(1) 0.0076(8) -0.0036(8) 0.0052(9)
C(3) 0.076(2) 0.051(2) 0.044(2) -0.023(1) 0.022(1) -0.025(1)
C(4) 0.055(2) 0.035(2) 0.078(2) 0.019(1) 0.033(1) 0.005(1)
C(5) 0.021(1) 0.047(2) 0.089(2) 0.004(1) -0.004(1) -0.005(2)
C(6) 0.069(2) 0.056(2) 0.025(1) 0.014(1) -0.013(1) 0.000(1)
C(7) 0.028(1) 0.025(1) 0.022(1) 0.0051(8) 0.0080(8) -0.0038(9)
C(8) 0.040(1) 0.061(2) 0.028(1) 0.014(1) 0.005(1) 0.001(1)
C(9) 0.078(2) 0.081(2) 0.028(1) 0.026(2) 0.012(1) 0.013(1)
C(10) 0.076(2) 0.058(2) 0.043(2) 0.019(2) 0.038(1) 0.013(1)
C(11) 0.041(1) 0.050(2) 0.060(2) 0.010(1) 0.031(1) 0.012(1)
C(12) 0.030(1) 0.040(1) 0.039(1) 0.0071(9) 0.0111(9) 0.009(1)
C(13) 0.0250(9) 0.026(1) 0.019(1) 0.0020(8) 0.0010(7) 0.0037(8)
C(14) 0.041(1) 0.027(1) 0.033(1) -0.0029(9) 0.010(1) 0.005(1)
C(15) 0.050(1) 0.040(1) 0.042(1) -0.009(1) 0.015(1) 0.012(1)
C(16) 0.045(1) 0.058(2) 0.027(1) -0.004(1) 0.015(1) 0.004(1)
C(17) 0.049(1) 0.042(1) 0.029(1) -0.001(1) 0.011(1) -0.007(1)
C(18) 0.035(1) 0.028(1) 0.027(1) -0.0017(9) 0.0074(9) -0.0018(9)
C(19) 0.027(1) 0.021(1) 0.019(1) -0.0012(7) 0.0031(7) -0.0036(8)
C(20) 0.034(1) 0.033(1) 0.042(1) -0.0016(9) -0.009(1) -0.011(1)
C(21) 0.049(1) 0.035(1) 0.052(2) -0.012(1) -0.007(1) -0.013(1)
C(22) 0.065(2) 0.022(1) 0.046(2) -0.008(1) 0.002(1) -0.007(1)
C(23) 0.055(1) 0.024(1) 0.035(1) 0.006(1) 0.002(1) 0.003(1)
C(24) 0.032(1) 0.025(1) 0.023(1) 0.0006(8) 0.0001(8) -0.0034(9)
C(25) 0.0174(9) 0.045(1) 0.040(1) -0.0100(9) 0.0049(8) 0.000(1)
C(26A) 0.042(3) 0.068(4) 0.094(5) -0.032(2) -0.018(3) 0.034(3)
C(27A) 0.048(3) 0.104(6) 0.052(4) -0.029(3) -0.005(2) 0.046(3)
C(28) 0.034(1) 0.045(1) 0.036(1) -0.007(1) 0.000(1) 0.018(1)
C(26B) 0.046(5) 0.059(7) 0.050(6) -0.025(4) 0.019(4) 0.001(5)
C(27B) 0.094(9) 0.035(5) 0.07(1) -0.028(5) -0.005(7) 0.027(6)

loop_
_atom_type_symbol
_atom_type_oxidation_number
_atom_type_number_in_cell
_atom_type_scat_dispersion_real
_atom_type_scat_dispersion_imag
_atom_type_scat_source
C 0 224 0.002 0.002
;International Tables for Crystallography
(1992, Vol. C, Tables 4.2.6.8 and 6.1.1.1)
;
H 0 312 0.000 0.000
;International Tables for Crystallography
(1992, Vol. C, Table 6.1.1.2)
;
N 0 24 0.004 0.003
;International Tables for Crystallography
(1992, Vol. C, Tables 4.2.6.8 and 6.1.1.1)
;
Si 0 16 0.072 0.071
;International Tables for Crystallography
(1992, Vol. C, Tables 4.2.6.8 and 6.1.1.1)
;
P 0 8 0.090 0.095
;International Tables for Crystallography
(1992, Vol. C, Tables 4.2.6.8 and 6.1.1.1)
;
Zr 0 8 -2.965 0.560
;International Tables for Crystallography
(1992, Vol. C, Tables 4.2.6.8 and 6.1.1.1)
;
O 0 8 0.008 0.006
;International Tables for Crystallography
(1992, Vol. C, Tables 4.2.6.8 and 6.1.1.1)
;

loop_
_geom_angle_atom_site_label_1
_geom_angle_atom_site_label_2
_geom_angle_atom_site_label_3
_geom_angle
_geom_angle_site_symmetry_1
_geom_angle_site_symmetry_3
_geom_angle_publ_flag
P(1) Zr(1) O(1) 149.24(4) . . yes
P(1) Zr(1) N(1) 76.62(5) . . yes
P(1) Zr(1) N(2) 77.15(5) . . yes
P(1) Zr(1) N(3) 80.73(5) . . yes
P(1) Zr(1) N(3) 123.68(4) . 7_655 yes
O(1) Zr(1) N(1) 89.88(6) . . yes
O(1) Zr(1) N(2) 84.90(5) . . yes
O(1) Zr(1) N(3) 129.95(6) . . yes
O(1) Zr(1) N(3) 87.08(5) . 7_655 yes
N(1) Zr(1) N(2) 116.84(6) . . yes
N(1) Zr(1) N(3) 114.07(6) . . yes
N(1) Zr(1) N(3) 117.75(6) . 7_655 yes
N(2) Zr(1) N(3) 116.77(6) . . yes
N(2) Zr(1) N(3) 124.70(6) . 7_655 yes
N(3) Zr(1) N(3) 43.04(8) . 7_655 yes
Zr(1) P(1) C(1) 107.03(8) . . yes
Zr(1) P(1) C(2) 102.97(7) . . yes
Zr(1) P(1) C(13) 124.96(7) . . yes
C(1) P(1) C(2) 108.4(1) . . yes
C(1) P(1) C(13) 108.0(1) . . yes
C(2) P(1) C(13) 104.5(1) . . yes
N(1) Si(1) C(1) 106.71(9) . . yes
N(1) Si(1) C(3) 112.2(1) . . yes
N(1) Si(1) C(4) 114.3(1) . . yes
C(1) Si(1) C(3) 109.4(1) . . yes
C(1) Si(1) C(4) 107.8(1) . . yes
C(3) Si(1) C(4) 106.3(1) . . yes
N(2) Si(2) C(2) 106.90(9) . . yes
N(2) Si(2) C(5) 113.0(1) . . yes
N(2) Si(2) C(6) 113.0(1) . . yes
C(2) Si(2) C(5) 104.9(1) . . yes
C(2) Si(2) C(6) 108.0(1) . . yes
C(5) Si(2) C(6) 110.5(1) . . yes
Zr(1) O(1) C(25) 127.1(1) . . yes
Zr(1) O(1) C(28) 123.7(1) . . yes
C(25) O(1) C(28) 109.0(2) . . yes
Zr(1) N(1) Si(1) 128.77(9) . . yes
Zr(1) N(1) C(7) 118.1(1) . . yes
Si(1) N(1) C(7) 112.5(1) . . yes
Zr(1) N(2) Si(2) 123.30(9) . . yes
Zr(1) N(2) C(19) 116.0(1) . . yes
Si(2) N(2) C(19) 120.1(1) . . yes
Zr(1) N(3) Zr(1) 136.96(8) . 7_655 yes
Zr(1) N(3) N(3) 70.0(1) . 7_655 yes
Zr(1) N(3) N(3) 66.9(1) 7_655 7_655 yes
P(1) C(1) Si(1) 107.3(1) . . yes
P(1) C(1) H(1B) 110.0 . . no
P(1) C(1) H(1A) 110.0 . . no
Si(1) C(1) H(1B) 110.0 . . no
Si(1) C(1) H(1A) 110.0 . . no
H(1B) C(1) H(1A) 109.5 . . no
P(1) C(2) Si(2) 109.6(1) . . yes
P(1) C(2) H(2A) 109.5 . . no
P(1) C(2) H(2B) 109.5 . . no
Si(2) C(2) H(2A) 109.4 . . no
Si(2) C(2) H(2B) 109.4 . . no
H(2A) C(2) H(2B) 109.5 . . no
Si(1) C(3) H(3A) 109.5 . . no
Si(1) C(3) H(3B) 109.5 . . no
Si(1) C(3) H(3C) 109.5 . . no
H(3A) C(3) H(3B) 109.5 . . no
H(3A) C(3) H(3C) 109.5 . . no
H(3B) C(3) H(3C) 109.5 . . no
Si(1) C(4) H(4C) 109.5 . . no
Si(1) C(4) H(4A) 109.5 . . no
Si(1) C(4) H(4B) 109.5 . . no
H(4C) C(4) H(4A) 109.5 . . no
H(4C) C(4) H(4B) 109.5 . . no
H(4A) C(4) H(4B) 109.5 . . no
Si(2) C(5) H(5B) 109.5 . . no
Si(2) C(5) H(5C) 109.5 . . no
Si(2) C(5) H(5A) 109.5 . . no
H(5B) C(5) H(5C) 109.5 . . no
H(5B) C(5) H(5A) 109.5 . . no
H(5C) C(5) H(5A) 109.5 . . no
Si(2) C(6) H(6A) 109.5 . . no
Si(2) C(6) H(6B) 109.5 . . no
Si(2) C(6) H(6C) 109.5 . . no
H(6A) C(6) H(6B) 109.5 . . no
H(6A) C(6) H(6C) 109.5 . . no
H(6B) C(6) H(6C) 109.5 . . no
N(1) C(7) C(8) 121.7(2) . . yes
N(1) C(7) C(12) 121.2(2) . . yes
C(8) C(7) C(12) 117.1(2) . . yes
C(7) C(8) C(9) 121.4(2) . . yes
C(7) C(8) H(8) 119.3 . . no
C(9) C(8) H(8) 119.3 . . no
C(8) C(9) C(10) 120.8(3) . . yes
C(8) C(9) H(9) 119.6 . . no
C(10) C(9) H(9) 119.6 . . no
C(9) C(10) C(11) 119.3(2) . . yes
C(9) C(10) H(10) 120.4 . . no
C(11) C(10) H(10) 120.4 . . no
C(10) C(11) C(12) 120.4(2) . . yes
C(10) C(11) H(11) 119.8 . . no
C(12) C(11) H(11) 119.8 . . no
C(7) C(12) C(11) 121.0(2) . . yes
C(7) C(12) H(12) 119.5 . . no
C(11) C(12) H(12) 119.5 . . no
P(1) C(13) C(14) 122.0(2) . . yes
P(1) C(13) C(18) 119.1(2) . . yes
C(14) C(13) C(18) 118.9(2) . . yes
C(13) C(14) C(15) 120.5(2) . . yes
C(13) C(14) H(14) 119.7 . . no
C(15) C(14) H(14) 119.7 . . no
C(14) C(15) C(16) 120.5(2) . . yes
C(14) C(15) H(15) 119.8 . . no
C(16) C(15) H(15) 119.7 . . no
C(15) C(16) C(17) 119.4(2) . . yes
C(15) C(16) H(16) 120.3 . . no
C(17) C(16) H(16) 120.3 . . no
C(16) C(17) C(18) 120.5(2) . . yes
C(16) C(17) H(17) 119.8 . . no
C(18) C(17) H(17) 119.8 . . no
C(13) C(18) C(17) 120.1(2) . . yes
C(13) C(18) H(18) 120.0 . . no
C(17) C(18) H(18) 120.0 . . no
N(2) C(19) C(20) 124.4(2) . . yes
N(2) C(19) C(24) 119.9(2) . . yes
C(20) C(19) C(24) 115.7(2) . . yes
C(19) C(20) C(21) 122.3(2) . . yes
C(19) C(20) H(20) 118.9 . . no
C(21) C(20) H(20) 118.9 . . no
C(20) C(21) C(22) 120.8(2) . . yes
C(20) C(21) H(21) 119.6 . . no
C(22) C(21) H(21) 119.6 . . no
C(21) C(22) C(23) 118.3(2) . . yes
C(21) C(22) H(22) 120.9 . . no
C(23) C(22) H(22) 120.9 . . no
C(22) C(23) C(24) 121.7(2) . . yes
C(22) C(23) H(23) 119.1 . . no
C(24) C(23) H(23) 119.2 . . no
C(19) C(24) C(23) 121.2(2) . . yes
C(19) C(24) H(24) 119.4 . . no
C(23) C(24) H(24) 119.4 . . no
O(1) C(25) C(26A) 105.4(2) . . yes
O(1) C(25) C(26B) 104.4(4) . . yes
O(1) C(25) H(25B) 110.7 . . no
O(1) C(25) H(25A) 110.7 . . no
C(26A) C(25) C(26B) 31.6(4) . . yes
C(26A) C(25) H(25B) 111.3 . . no
C(26A) C(25) H(25A) 110.0 . . no
C(26B) C(25) H(25B) 136.0 . . no
C(26B) C(25) H(25A) 81.5 . . no
H(25B) C(25) H(25A) 108.8 . . no
C(25) C(26A) C(27A) 103.5(4) . . yes
C(25) C(26A) C(26B) 71.5(9) . . yes
C(25) C(26A) C(27B) 107.1(7) . . yes
C(25) C(26A) H(26A) 112.0 . . no
C(25) C(26A) H(26D) 117.5 . . no
C(25) C(26A) H(26B) 110.5 . . no
C(27A) C(26A) C(26B) 70(1) . . yes
C(27A) C(26A) C(27B) 18.8(8) . . yes
C(27A) C(26A) H(26A) 111.7 . . no
C(27A) C(26A) H(26D) 110.9 . . no
C(27A) C(26A) H(26B) 109.7 . . no
C(26B) C(26A) C(27B) 89(1) . . yes
C(26B) C(26A) H(26A) 68.9 . . no
C(26B) C(26A) H(26D) 73.3 . . no
C(26B) C(26A) H(26B) 177.8 . . no
C(27B) C(26A) H(26A) 124.5 . . no
C(27B) C(26A) H(26D) 122.1 . . no
C(27B) C(26A) H(26B) 91.4 . . no
H(26A) C(26A) H(26D) 5.7 . . no
H(26A) C(26A) H(26B) 109.3 . . no
H(26D) C(26A) H(26B) 104.8 . . no
C(26A) C(27A) C(28) 101.8(5) . . yes
C(26A) C(27A) C(26B) 31.3(4) . . yes
C(26A) C(27A) C(27B) 54(2) . . yes
C(26A) C(27A) H(27B) 109.4 . . no
C(26A) C(27A) H(27A) 112.5 . . no
C(26A) C(27A) H(27C) 114.1 . . no
C(28) C(27A) C(26B) 105.8(6) . . yes
C(28) C(27A) C(27B) 79(2) . . yes
C(28) C(27A) H(27B) 111.0 . . no
C(28) C(27A) H(27A) 112.7 . . no
C(28) C(27A) H(27C) 143.3 . . no
C(26B) C(27A) C(27B) 84(2) . . yes
C(26B) C(27A) H(27B) 79.3 . . no
C(26B) C(27A) H(27A) 133.2 . . no
C(26B) C(27A) H(27C) 101.2 . . no
C(27B) C(27A) H(27B) 162.5 . . no
C(27B) C(27A) H(27A) 78.2 . . no
C(27B) C(27A) H(27C) 128.6 . . no
H(27B) C(27A) H(27A) 109.2 . . no
H(27B) C(27A) H(27C) 50.6 . . no
H(27A) C(27A) H(27C) 60.9 . . no
O(1) C(28) C(27A) 106.6(3) . . yes
O(1) C(28) C(27B) 102.2(6) . . yes
O(1) C(28) H(28A) 110.5 . . no
O(1) C(28) H(28B) 110.5 . . no
C(27A) C(28) C(27B) 20.0(7) . . yes
C(27A) C(28) H(28A) 109.7 . . no
C(27A) C(28) H(28B) 110.9 . . no
C(27B) C(28) H(28A) 93.9 . . no
C(27B) C(28) H(28B) 129.4 . . no
H(28A) C(28) H(28B) 108.7 . . no
C(25) C(26B) C(26A) 77(1) . . yes
C(25) C(26B) C(27A) 108.5(6) . . yes
C(25) C(26B) C(27B) 98.4(8) . . yes
C(25) C(26B) H(26A) 112.0 . . no
C(25) C(26B) H(26C) 117.9 . . no
C(25) C(26B) H(26D) 110.3 . . no
C(26A) C(26B) C(27A) 78(1) . . yes
C(26A) C(26B) C(27B) 59(1) . . yes
C(26A) C(26B) H(26A) 62.7 . . no
C(26A) C(26B) H(26C) 162.5 . . no
C(26A) C(26B) H(26D) 54.3 . . no
C(27A) C(26B) C(27B) 20.0(7) . . yes
C(27A) C(26B) H(26A) 113.2 . . no
C(27A) C(26B) H(26C) 103.7 . . no
C(27A) C(26B) H(26D) 106.4 . . no
C(27B) C(26B) H(26A) 103.2 . . no
C(27B) C(26B) H(26C) 123.4 . . no
C(27B) C(26B) H(26D) 94.9 . . no
H(26A) C(26B) H(26C) 101.3 . . no
H(26A) C(26B) H(26D) 9.0 . . no
H(26C) C(26B) H(26D) 109.3 . . no
C(26A) C(27B) C(27A) 108(3) . . yes
C(26A) C(27B) C(28) 115(1) . . yes
C(26A) C(27B) C(26B) 32.5(6) . . yes
C(26A) C(27B) H(27A) 132.6 . . no
C(26A) C(27B) H(27C) 107.2 . . no
C(26A) C(27B) H(27D) 113.5 . . no
C(27A) C(27B) C(28) 81(2) . . yes
C(27A) C(27B) C(26B) 76(2) . . yes
C(27A) C(27B) H(27A) 71.5 . . no
C(27A) C(27B) H(27C) 26.7 . . no
C(27A) C(27B) H(27D) 128.7 . . no
C(28) C(27B) C(26B) 104.3(9) . . yes
C(28) C(27B) H(27A) 111.4 . . no
C(28) C(27B) H(27C) 104.7 . . no
C(28) C(27B) H(27D) 106.6 . . no
C(26B) C(27B) H(27A) 125.9 . . no
C(26B) C(27B) H(27C) 81.6 . . no
C(26B) C(27B) H(27D) 143.1 . . no
H(27A) C(27B) H(27C) 51.2 . . no
H(27A) C(27B) H(27D) 58.3 . . no
H(27C) C(27B) H(27D) 109.1 . . no

loop_
_geom_bond_atom_site_label_1
_geom_bond_atom_site_label_2
_geom_bond_distance
_geom_bond_site_symmetry_2
_geom_bond_publ_flag
Zr(1) P(1) 2.6685(5) . yes
Zr(1) O(1) 2.305(1) . yes
Zr(1) N(1) 2.175(2) . yes
Zr(1) N(2) 2.228(2) . yes
Zr(1) N(3) 2.026(2) . yes
Zr(1) N(3) 2.069(2) 7_655 yes
P(1) C(1) 1.811(2) . yes
P(1) C(2) 1.826(2) . yes
P(1) C(13) 1.813(2) . yes
Si(1) N(1) 1.729(2) . yes
Si(1) C(1) 1.894(2) . yes
Si(1) C(3) 1.862(3) . yes
Si(1) C(4) 1.878(3) . yes
Si(2) N(2) 1.738(2) . yes
Si(2) C(2) 1.896(2) . yes
Si(2) C(5) 1.870(3) . yes
Si(2) C(6) 1.867(3) . yes
O(1) C(25) 1.454(2) . yes
O(1) C(28) 1.457(3) . yes
N(1) C(7) 1.429(3) . yes
N(2) C(19) 1.397(2) . yes
N(3) N(3) 1.503(3) 7_655 yes
C(1) H(1B) 0.98 . no
C(1) H(1A) 0.98 . no
C(2) H(2A) 0.98 . no
C(2) H(2B) 0.98 . no
C(3) H(3A) 0.98 . no
C(3) H(3B) 0.98 . no
C(3) H(3C) 0.98 . no
C(4) H(4C) 0.98 . no
C(4) H(4A) 0.98 . no
C(4) H(4B) 0.98 . no
C(5) H(5B) 0.98 . no
C(5) H(5C) 0.98 . no
C(5) H(5A) 0.98 . no
C(6) H(6A) 0.98 . no
C(6) H(6B) 0.98 . no
C(6) H(6C) 0.98 . no
C(7) C(8) 1.393(3) . yes
C(7) C(12) 1.396(3) . yes
C(8) C(9) 1.384(4) . yes
C(8) H(8) 0.98 . no
C(9) C(10) 1.370(4) . yes
C(9) H(9) 0.98 . no
C(10) C(11) 1.374(4) . yes
C(10) H(10) 0.98 . no
C(11) C(12) 1.398(3) . yes
C(11) H(11) 0.98 . no
C(12) H(12) 0.98 . no
C(13) C(14) 1.387(3) . yes
C(13) C(18) 1.393(3) . yes
C(14) C(15) 1.383(3) . yes
C(14) H(14) 0.98 . no
C(15) C(16) 1.379(4) . yes
C(15) H(15) 0.98 . no
C(16) C(17) 1.382(4) . yes
C(16) H(16) 0.98 . no
C(17) C(18) 1.388(3) . yes
C(17) H(17) 0.98 . no
C(18) H(18) 0.98 . no
C(19) C(20) 1.410(3) . yes
C(19) C(24) 1.415(3) . yes
C(20) C(21) 1.388(4) . yes
C(20) H(20) 0.98 . no
C(21) C(22) 1.377(4) . yes
C(21) H(21) 0.98 . no
C(22) C(23) 1.385(4) . yes
C(22) H(22) 0.98 . no
C(23) C(24) 1.383(3) . yes
C(23) H(23) 0.98 . no
C(24) H(24) 0.98 . no
C(25) C(26A) 1.507(6) . yes
C(25) C(26B) 1.47(1) . yes
C(25) H(25B) 0.97 . no
C(25) H(25A) 0.97 . no
C(26A) C(27A) 1.526(8) . yes
C(26A) C(26B) 0.81(1) . yes
C(26A) C(27B) 1.29(2) . yes
C(26A) H(26A) 0.96 . no
C(26A) H(26D) 0.83 . no
C(26A) H(26B) 0.97 . no
C(27A) C(28) 1.491(7) . yes
C(27A) C(26B) 1.47(1) . yes
C(27A) C(27B) 0.52(2) . yes
C(27A) H(27B) 0.96 . no
C(27A) H(27A) 0.97 . no
C(27A) H(27C) 0.56 . no
C(28) C(27B) 1.48(1) . yes
C(28) H(28A) 0.97 . no
C(28) H(28B) 0.97 . no
C(26B) C(27B) 1.51(2) . yes
C(26B) H(26A) 1.01 . no
C(26B) H(26C) 0.97 . no
C(26B) H(26D) 0.98 . no
C(27B) H(27A) 1.00 . no
C(27B) H(27C) 0.97 . no
C(27B) H(27D) 0.97 . no

loop_
_geom_contact_atom_site_label_1
_geom_contact_atom_site_label_2
_geom_contact_distance
_geom_contact_site_symmetry_2
_geom_contact_publ_flag
C(16) C(24) 3.592(3) 6_645 no

loop_
_geom_torsion_atom_site_label_1
_geom_torsion_atom_site_label_2
_geom_torsion_atom_site_label_3
_geom_torsion_atom_site_label_4
_geom_torsion_site_symmetry_2
_geom_torsion_site_symmetry_3
_geom_torsion_site_symmetry_4
_geom_torsion
_geom_torsion_publ_flag
Zr(1) P(1) C(1) Si(1) . . . 37.5(1) no
Zr(1) P(1) C(2) Si(2) . . . 40.4(1) no
Zr(1) P(1) C(13) C(14) . . . 145.6(2) no
Zr(1) P(1) C(13) C(18) . . . -32.8(2) no
Zr(1) O(1) C(25) C(26A) . . . -165.9(3) no
Zr(1) O(1) C(25) C(26B) . . . 161.4(4) no
Zr(1) O(1) C(28) C(27A) . . . -170.1(3) no
Zr(1) O(1) C(28) C(27B) . . . 169.7(6) no
Zr(1) N(1) Si(1) C(1) . . . -1.9(1) no
Zr(1) N(1) Si(1) C(3) . . . 117.9(1) no
Zr(1) N(1) Si(1) C(4) . . . -121.0(1) no
Zr(1) N(1) C(7) C(8) . . . -73.3(2) no
Zr(1) N(1) C(7) C(12) . . . 107.8(2) no
Zr(1) N(2) Si(2) C(2) . . . -17.2(1) no
Zr(1) N(2) Si(2) C(5) . . . 97.7(1) no
Zr(1) N(2) Si(2) C(6) . . . -135.9(1) no
Zr(1) N(2) C(19) C(20) . . . -150.3(2) no
Zr(1) N(2) C(19) C(24) . . . 28.1(2) no
Zr(1) N(3) Zr(1) P(1) . 7_655 7_655 -4.3(2) no
Zr(1) N(3) Zr(1) O(1) . 7_655 7_655 175.3(1) no
Zr(1) N(3) Zr(1) N(1) . 7_655 7_655 -96.4(1) no
Zr(1) N(3) Zr(1) N(2) . 7_655 7_655 93.5(1) no
Zr(1) N(3) Zr(1) N(3) . 7_655 7_655 0.0000 no
Zr(1) N(3) N(3) Zr(1) . 7_655 7_655 180.0000 no
Zr(1) N(3) Zr(1) P(1) 7_655 7_655 7_655 176.3(1) no
Zr(1) N(3) Zr(1) O(1) 7_655 7_655 7_655 -6.2(2) no
Zr(1) N(3) Zr(1) N(1) 7_655 7_655 7_655 105.6(1) no
Zr(1) N(3) Zr(1) N(2) 7_655 7_655 7_655 -113.2(1) no
Zr(1) N(3) Zr(1) N(3) 7_655 7_655 . 0.0000 no
Zr(1) N(3) N(3) Zr(1) 7_655 . 7_655 180.0000 no
P(1) Zr(1) O(1) C(25) . . . -11.9(2) no
P(1) Zr(1) O(1) C(28) . . . 172.8(1) no
P(1) Zr(1) N(1) Si(1) . . . 19.0(1) no
P(1) Zr(1) N(1) C(7) . . . -170.2(1) no
P(1) Zr(1) N(2) Si(2) . . . 33.11(9) no
P(1) Zr(1) N(2) C(19) . . . -156.0(1) no
P(1) Zr(1) N(3) N(3) . . 7_655 -176.3(1) no
P(1) Zr(1) N(3) N(3) . 7_655 . 4.3(2) no
P(1) C(1) Si(1) N(1) . . . -25.8(1) no
P(1) C(1) Si(1) C(3) . . . -147.5(1) no
P(1) C(1) Si(1) C(4) . . . 97.3(1) no
P(1) C(2) Si(2) N(2) . . . -20.4(1) no
P(1) C(2) Si(2) C(5) . . . -140.6(1) no
P(1) C(2) Si(2) C(6) . . . 101.5(1) no
P(1) C(13) C(14) C(15) . . . -177.7(2) no
P(1) C(13) C(18) C(17) . . . 179.7(2) no
Si(1) N(1) Zr(1) O(1) . . . 171.1(1) no
Si(1) N(1) Zr(1) N(2) . . . 86.9(1) no
Si(1) N(1) Zr(1) N(3) . . . -54.2(1) no
Si(1) N(1) Zr(1) N(3) . . 7_655 -102.2(1) no
Si(1) N(1) C(7) C(8) . . . 98.9(2) no
Si(1) N(1) C(7) C(12) . . . -80.0(2) no
Si(1) C(1) P(1) C(2) . . . -72.9(1) no
Si(1) C(1) P(1) C(13) . . . 174.4(1) no
Si(2) N(2) Zr(1) O(1) . . . -121.7(1) no
Si(2) N(2) Zr(1) N(1) . . . -34.5(1) no
Si(2) N(2) Zr(1) N(3) . . . 105.6(1) no
Si(2) N(2) Zr(1) N(3) . . 7_655 155.37(9) no
Si(2) N(2) C(19) C(20) . . . 20.9(3) no
Si(2) N(2) C(19) C(24) . . . -160.7(2) no
Si(2) C(2) P(1) C(1) . . . 153.5(1) no
Si(2) C(2) P(1) C(13) . . . -91.5(1) no
O(1) Zr(1) P(1) C(1) . . . -97.1(1) no
O(1) Zr(1) P(1) C(2) . . . 17.0(1) no
O(1) Zr(1) P(1) C(13) . . . 135.4(1) no
O(1) Zr(1) N(1) C(7) . . . -18.1(1) no
O(1) Zr(1) N(2) C(19) . . . 49.2(1) no
O(1) Zr(1) N(3) N(3) . . 7_655 6.2(2) no
O(1) Zr(1) N(3) N(3) . 7_655 . -175.3(1) no
O(1) C(25) C(26A) C(27A) . . . -29.1(6) no
O(1) C(25) C(26A) C(26B) . . . -92.6(9) no
O(1) C(25) C(26A) C(27B) . . . -9.9(9) no
O(1) C(25) C(26B) C(26A) . . . 96.0(9) no
O(1) C(25) C(26B) C(27A) . . . 23.3(8) no
O(1) C(25) C(26B) C(27B) . . . 41.0(8) no
O(1) C(28) C(27A) C(26A) . . . -31.3(6) no
O(1) C(28) C(27A) C(26B) . . . 0.8(7) no
O(1) C(28) C(27A) C(27B) . . . -80(2) no
O(1) C(28) C(27B) C(26A) . . . 0(1) no
O(1) C(28) C(27B) C(27A) . . . 105(2) no
O(1) C(28) C(27B) C(26B) . . . 32(1) no
N(1) Zr(1) P(1) C(1) . . . -30.96(8) no
N(1) Zr(1) P(1) C(2) . . . 83.19(9) no
N(1) Zr(1) P(1) C(13) . . . -158.42(9) no
N(1) Zr(1) O(1) C(25) . . . -74.8(2) no
N(1) Zr(1) O(1) C(28) . . . 110.0(2) no
N(1) Zr(1) N(2) C(19) . . . 136.4(1) no
N(1) Zr(1) N(3) N(3) . . 7_655 -105.6(1) no
N(1) Zr(1) N(3) N(3) . 7_655 . 96.4(1) no
N(1) C(7) C(8) C(9) . . . -178.9(3) no
N(1) C(7) C(12) C(11) . . . 179.4(2) no
N(2) Zr(1) P(1) C(1) . . . -152.99(8) no
N(2) Zr(1) P(1) C(2) . . . -38.84(9) no
N(2) Zr(1) P(1) C(13) . . . 79.56(9) no
N(2) Zr(1) O(1) C(25) . . . 42.2(2) no
N(2) Zr(1) O(1) C(28) . . . -133.1(2) no
N(2) Zr(1) N(1) C(7) . . . -102.3(1) no
N(2) Zr(1) N(3) N(3) . . 7_655 113.2(1) no
N(2) Zr(1) N(3) N(3) . 7_655 . -93.5(1) no
N(2) C(19) C(20) C(21) . . . 177.9(2) no
N(2) C(19) C(24) C(23) . . . -176.0(2) no
N(3) Zr(1) P(1) C(1) . . . 86.66(9) no
N(3) Zr(1) P(1) C(2) . . . -159.19(9) no
N(3) Zr(1) P(1) C(13) . . . -40.8(1) no
N(3) Zr(1) O(1) C(25) . . . 163.2(2) no
N(3) Zr(1) O(1) C(28) . . . -12.1(2) no
N(3) Zr(1) N(1) C(7) . . . 116.5(1) no
N(3) Zr(1) N(2) C(19) . . . -83.5(1) no
N(3) Zr(1) N(3) Zr(1) . 7_655 7_655 0.0000 no
N(3) Zr(1) P(1) C(1) 7_655 7_655 7_655 -83.66(9) no
N(3) Zr(1) P(1) C(2) 7_655 7_655 7_655 162.18(9) no
N(3) Zr(1) P(1) C(13) 7_655 7_655 7_655 43.8(1) no
N(3) Zr(1) O(1) C(25) 7_655 7_655 7_655 -167.4(2) no
N(3) Zr(1) O(1) C(28) 7_655 7_655 7_655 7.8(2) no
N(3) Zr(1) N(1) C(7) 7_655 7_655 7_655 -68.5(2) no
N(3) Zr(1) N(2) C(19) 7_655 7_655 7_655 33.7(2) no
N(3) Zr(1) N(3) Zr(1) 7_655 7_655 . 0.0000 no
C(1) P(1) C(13) C(14) . . . 18.5(2) no
C(1) P(1) C(13) C(18) . . . -159.9(2) no
C(1) Si(1) N(1) C(7) . . . -173.1(1) no
C(2) P(1) C(13) C(14) . . . -96.8(2) no
C(2) P(1) C(13) C(18) . . . 84.9(2) no
C(2) Si(2) N(2) C(19) . . . 172.3(2) no
C(3) Si(1) N(1) C(7) . . . -53.2(2) no
C(4) Si(1) N(1) C(7) . . . 67.8(2) no
C(5) Si(2) N(2) C(19) . . . -72.9(2) no
C(6) Si(2) N(2) C(19) . . . 53.6(2) no
C(7) C(8) C(9) C(10) . . . -0.1(5) no
C(7) C(12) C(11) C(10) . . . -0.8(4) no
C(8) C(7) C(12) C(11) . . . 0.4(4) no
C(8) C(9) C(10) C(11) . . . -0.3(5) no
C(9) C(8) C(7) C(12) . . . 0.0(4) no
C(9) C(10) C(11) C(12) . . . 0.7(5) no
C(13) C(14) C(15) C(16) . . . -1.4(4) no
C(13) C(18) C(17) C(16) . . . -2.5(4) no
C(14) C(13) C(18) C(17) . . . 1.3(3) no
C(14) C(15) C(16) C(17) . . . 0.1(4) no
C(15) C(14) C(13) C(18) . . . 0.6(3) no
C(15) C(16) C(17) C(18) . . . 1.8(4) no
C(19) C(20) C(21) C(22) . . . -1.1(4) no
C(19) C(24) C(23) C(22) . . . -3.0(4) no
C(20) C(19) C(24) C(23) . . . 2.6(3) no
C(20) C(21) C(22) C(23) . . . 0.8(4) no
C(21) C(20) C(19) C(24) . . . -0.6(4) no
C(21) C(22) C(23) C(24) . . . 1.2(4) no
C(25) O(1) C(28) C(27A) . . . 13.9(4) no
C(25) O(1) C(28) C(27B) . . . -6.3(7) no
C(25) C(26A) C(27A) C(28) . . . 36.7(7) no
C(25) C(26A) C(27A) C(26B) . . . -64.4(9) no
C(25) C(26A) C(27A) C(27B) . . . 103(3) no
C(25) C(26A) C(26B) C(27A) . . . 112.4(4) no
C(25) C(26A) C(26B) C(27B) . . . 108.5(7) no
C(25) C(26A) C(27B) C(27A) . . . -82(3) no
C(25) C(26A) C(27B) C(28) . . . 6(1) no
C(25) C(26A) C(27B) C(26B) . . . -70.2(9) no
C(25) C(26B) C(26A) C(27A) . . . -112.4(4) no
C(25) C(26B) C(26A) C(27B) . . . -108.5(7) no
C(25) C(26B) C(27A) C(26A) . . . 71.7(9) no
C(25) C(26B) C(27A) C(28) . . . -15.0(9) no
C(25) C(26B) C(27A) C(27B) . . . 62(2) no
C(25) C(26B) C(27B) C(26A) . . . 69.0(9) no
C(25) C(26B) C(27B) C(27A) . . . -122(2) no
C(25) C(26B) C(27B) C(28) . . . -46(1) no
C(26A) C(25) O(1) C(28) . . . 9.9(4) no
C(26A) C(25) C(26B) C(27A) . . . -73(1) no
C(26A) C(25) C(26B) C(27B) . . . -55.0(9) no
C(26A) C(27A) C(28) C(27B) . . . 49(2) no
C(26A) C(27A) C(26B) C(27B) . . . 10(2) no
C(26A) C(27A) C(27B) C(28) . . . -114(2) no
C(26A) C(27A) C(27B) C(26B) . . . -6(2) no
C(26A) C(26B) C(27A) C(28) . . . -87(1) no
C(26A) C(26B) C(27A) C(27B) . . . -10(2) no
C(26A) C(26B) C(27B) C(27A) . . . 169(3) no
C(26A) C(26B) C(27B) C(28) . . . -115(1) no
C(26A) C(27B) C(27A) C(28) . . . 114(2) no
C(26A) C(27B) C(27A) C(26B) . . . 6(2) no
C(26A) C(27B) C(28) C(27A) . . . -105(3) no
C(26A) C(27B) C(26B) C(27A) . . . -169(3) no
C(27A) C(26A) C(25) C(26B) . . . 63.5(9) no
C(27A) C(26A) C(26B) C(27B) . . . -3.9(9) no
C(27A) C(26A) C(27B) C(28) . . . 88(3) no
C(27A) C(26A) C(27B) C(26B) . . . 12(3) no
C(27A) C(28) C(27B) C(26B) . . . -73(2) no
C(27A) C(26B) C(26A) C(27B) . . . 3.9(9) no
C(27A) C(26B) C(27B) C(28) . . . 77(2) no
C(27A) C(27B) C(26A) C(26B) . . . -12(3) no
C(28) O(1) C(25) C(26B) . . . -22.8(5) no
C(28) C(27A) C(26A) C(26B) . . . 101(1) no
C(28) C(27A) C(26A) C(27B) . . . -67(3) no
C(28) C(27A) C(26B) C(27B) . . . -77(2) no
C(28) C(27A) C(27B) C(26B) . . . 107.4(5) no
C(28) C(27B) C(26A) C(26B) . . . 77(1) no
C(28) C(27B) C(27A) C(26B) . . . -107.4(5) no
C(26B) C(25) C(26A) C(27B) . . . 83(1) no
C(26B) C(26A) C(27A) C(27B) . . . 168(3) no
C(26B) C(27A) C(26A) C(27B) . . . -168(3) no
C(26B) C(27A) C(28) C(27B) . . . 81(2) no
